data_4512439
loop_
_publ_author_name
'Kundu, Subrata'
'Mohapatra, Balaram'
'Mohapatra, Chandrajeet'
'Verma, Sandeep'
'Chandrasekhar, Vadapalli'

_publ_section_title
;
 Polymeric, Molecular and Ionic Organotin Complexes Containing
 Hypoxanthine, Adenine and 2-Aminopurine. Synthesis and Supramolecular
 Structures
;
_journal_issue 1
_journal_name_full 'Crystal Growth &amp; Design'
_journal_page_first 247
_journal_paper_doi 10.1021/cg501322w
_journal_volume 15
_journal_year 2015
_chemical_formula_moiety 'C30 H34 Cl4 N10 O4 Sn'
_chemical_formula_sum 'C30 H34 Cl4 N10 O4 Sn'
_chemical_formula_weight 859.18
_chemical_name_systematic
;
 ?
;
_space_group_IT_number 2
_symmetry_cell_setting triclinic
_symmetry_space_group_name_Hall '-P 1'
_symmetry_space_group_name_H-M 'P -1'
_atom_sites_solution_hydrogens geom
_atom_sites_solution_primary direct
_atom_sites_solution_secondary difmap
_audit_creation_method SHELXL-97
_cell_angle_alpha 114.821(5)
_cell_angle_beta 92.830(5)
_cell_angle_gamma 99.652(5)
_cell_formula_units_Z 1
_cell_length_a 7.073(5)
_cell_length_b 11.034(5)
_cell_length_c 12.475(5)
_cell_measurement_reflns_used 2708
_cell_measurement_temperature 100(2)
_cell_measurement_theta_max 28.29
_cell_measurement_theta_min 3.24
_cell_volume 863.3(8)
_computing_cell_refinement 'Bruker SMART'
_computing_data_collection 'Bruker SMART'
_computing_data_reduction 'Bruker SAINT'
_computing_molecular_graphics 'Bruker SHELXTL'
_computing_publication_material 'Bruker SHELXTL'
_computing_structure_refinement 'Bruker SHELXTL'
_computing_structure_solution 'Bruker SHELXTL'
_diffrn_ambient_temperature 100(2)
_diffrn_measured_fraction_theta_full 0.977
_diffrn_measured_fraction_theta_max 0.977
_diffrn_measurement_device_type 'CCD area detector'
_diffrn_measurement_method 'phi and omega scans'
_diffrn_radiation_monochromator graphite
_diffrn_radiation_source 'sealed tube'
_diffrn_radiation_type MoK\a
_diffrn_radiation_wavelength 0.71069
_diffrn_reflns_av_R_equivalents 0.0252
_diffrn_reflns_av_sigmaI/netI 0.0502
_diffrn_reflns_limit_h_max 8
_diffrn_reflns_limit_h_min -8
_diffrn_reflns_limit_k_max 12
_diffrn_reflns_limit_k_min -13
_diffrn_reflns_limit_l_max 14
_diffrn_reflns_limit_l_min -14
_diffrn_reflns_number 4433
_diffrn_reflns_theta_full 25.00
_diffrn_reflns_theta_max 25.00
_diffrn_reflns_theta_min 2.08
_exptl_absorpt_coefficient_mu 1.102
_exptl_absorpt_correction_T_max 0.886
_exptl_absorpt_correction_T_min 0.848
_exptl_absorpt_correction_type empirical
_exptl_absorpt_process_details sadabs
_exptl_crystal_colour colourless
_exptl_crystal_density_diffrn 1.653
_exptl_crystal_density_method 'not measured'
_exptl_crystal_description block
_exptl_crystal_F_000 434
_exptl_crystal_size_max 0.15
_exptl_crystal_size_mid 0.13
_exptl_crystal_size_min 0.11
_refine_diff_density_max 1.756
_refine_diff_density_min -1.592
_refine_diff_density_rms 0.154
_refine_ls_extinction_method none
_refine_ls_goodness_of_fit_ref 1.100
_refine_ls_hydrogen_treatment mixed
_refine_ls_matrix_type full
_refine_ls_number_parameters 228
_refine_ls_number_reflns 2976
_refine_ls_number_restraints 6
_refine_ls_restrained_S_all 1.100
_refine_ls_R_factor_all 0.0570
_refine_ls_R_factor_gt 0.0535
_refine_ls_shift/su_max 0.000
_refine_ls_shift/su_mean 0.000
_refine_ls_structure_factor_coef Fsqd
_refine_ls_weighting_details 'calc w=1/[\s^2^(Fo^2^)+(0.0000P)^2^+10.0607P] where P=(Fo^2^+2Fc^2^)/3'
_refine_ls_weighting_scheme calc
_refine_ls_wR_factor_gt 0.1309
_refine_ls_wR_factor_ref 0.1341
_reflns_number_gt 2754
_reflns_number_total 2976
_reflns_threshold_expression >2sigma(I)
_cod_data_source_file cg501322w_si_002.cif
_cod_data_source_block complex5
_cod_depositor_comments 'Adding full bibliography for 4512435--4512439.cif.'
_cod_database_code 4512439

loop_
_symmetry_equiv_pos_as_xyz
'x, y, z'
'-x, -y, -z'

loop_
_atom_site_label
_atom_site_type_symbol
_atom_site_fract_x
_atom_site_fract_y
_atom_site_fract_z
_atom_site_U_iso_or_equiv
_atom_site_adp_type
_atom_site_occupancy
_atom_site_symmetry_multiplicity
_atom_site_calc_flag
_atom_site_refinement_flags
Sn1 Sn 0.5000 1.0000 1.0000 0.01625(19) Uani 1 2 d S
Cl1 Cl 0.8159(2) 0.98227(14) 1.09658(13) 0.0178(3) Uani 1 1 d .
Cl2 Cl 0.6726(2) 1.01531(15) 0.82634(13) 0.0191(3) Uani 1 1 d .
N6 N 0.9880(8) 0.7064(5) 1.0061(5) 0.0211(12) Uani 1 1 d .
H6A H 1.0239 0.7935 1.0461 0.025 Uiso 1 1 calc R
H6B H 0.9985 0.6540 1.0403 0.025 Uiso 1 1 calc R
N1 N 0.8988(7) 0.7341(6) 0.8366(5) 0.0185(11) Uani 1 1 d .
N3 N 0.7860(7) 0.5570(5) 0.6431(5) 0.0195(11) Uani 1 1 d .
N9 N 0.7496(7) 0.3348(5) 0.6469(4) 0.0192(11) Uani 1 1 d .
N7 N 0.8520(8) 0.4013(5) 0.8407(5) 0.0191(11) Uani 1 1 d .
O1 O 0.3744(7) 0.1402(5) 0.5986(4) 0.0295(11) Uani 1 1 d .
O2 O 0.1515(8) 0.1958(5) 0.5029(5) 0.0381(13) Uani 1 1 d .
C6 C 0.9169(8) 0.6534(6) 0.8928(5) 0.0176(13) Uani 1 1 d .
C2 C 0.8388(9) 0.6861(6) 0.7179(6) 0.0204(13) Uani 1 1 d .
H2 H 0.8352 0.7499 0.6878 0.024 Uiso 1 1 calc R
C4 C 0.7956(8) 0.4744(6) 0.6982(5) 0.0171(13) Uani 1 1 d .
C5 C 0.8557(8) 0.5146(6) 0.8179(5) 0.0165(12) Uani 1 1 d .
C8 C 0.7870(10) 0.2981(7) 0.7363(6) 0.0231(14) Uani 1 1 d .
H8 H 0.7680 0.2076 0.7243 0.028 Uiso 1 1 calc R
C9 C 0.6867(10) 0.2449(7) 0.5201(6) 0.0235(14) Uani 1 1 d U
H9A H 0.6911 0.1519 0.5053 0.028 Uiso 1 1 calc R
H9B H 0.7761 0.2715 0.4735 0.028 Uiso 1 1 calc R
C10 C 0.4838(9) 0.2497(7) 0.4791(6) 0.0236(14) Uani 1 1 d .
H10A H 0.4800 0.3442 0.4996 0.028 Uiso 1 1 calc R
H10B H 0.4613 0.2009 0.3929 0.028 Uiso 1 1 calc R
C11 C 0.3178(10) 0.1929(6) 0.5268(6) 0.0258(15) Uani 1 1 d .
C12 C 0.185(3) 0.0815(13) 0.6645(9) 0.139(9) Uani 1 1 d .
H12A H 0.1190 0.1539 0.7050 0.209 Uiso 1 1 calc R
H12B H 0.2386 0.0535 0.7205 0.209 Uiso 1 1 calc R
H12C H 0.0955 0.0055 0.6036 0.209 Uiso 1 1 calc R
C13 C 0.4236(8) 0.7817(6) 0.9008(5) 0.0158(12) Uani 1 1 d .
C14 C 0.4407(9) 0.6956(6) 0.9560(6) 0.0215(13) Uani 1 1 d .
H14 H 0.4902 0.7323 1.0362 0.026 Uiso 1 1 calc R
C15 C 0.3829(10) 0.5546(7) 0.8897(6) 0.0255(15) Uani 1 1 d .
H15 H 0.3916 0.4975 0.9265 0.031 Uiso 1 1 calc R
C16 C 0.3130(9) 0.4989(7) 0.7703(6) 0.0253(15) Uani 1 1 d .
H16 H 0.2766 0.4046 0.7269 0.030 Uiso 1 1 calc R
C17 C 0.2966(9) 0.5830(7) 0.7145(6) 0.0240(14) Uani 1 1 d .
H17 H 0.2501 0.5456 0.6338 0.029 Uiso 1 1 calc R
C18 C 0.3504(9) 0.7234(7) 0.7803(6) 0.0214(13) Uani 1 1 d .
H18 H 0.3373 0.7798 0.7433 0.026 Uiso 1 1 calc R
H1 H 0.913(11) 0.811(8) 0.868(7) 0.03(2) Uiso 1 1 d .

loop_
_atom_site_aniso_label
_atom_site_aniso_U_11
_atom_site_aniso_U_22
_atom_site_aniso_U_33
_atom_site_aniso_U_23
_atom_site_aniso_U_13
_atom_site_aniso_U_12
Sn1 0.0189(3) 0.0139(3) 0.0148(3) 0.0060(2) 0.0006(2) 0.0017(2)
Cl1 0.0162(7) 0.0162(7) 0.0210(7) 0.0085(6) 0.0003(6) 0.0028(6)
Cl2 0.0205(8) 0.0174(7) 0.0171(7) 0.0069(6) 0.0013(6) -0.0003(6)
N6 0.028(3) 0.013(3) 0.021(3) 0.009(2) -0.004(2) 0.001(2)
N1 0.016(3) 0.015(3) 0.023(3) 0.008(2) -0.002(2) 0.002(2)
N3 0.017(3) 0.021(3) 0.022(3) 0.012(2) 0.000(2) 0.003(2)
N9 0.023(3) 0.017(3) 0.016(3) 0.007(2) -0.003(2) 0.002(2)
N7 0.023(3) 0.014(3) 0.020(3) 0.007(2) 0.001(2) 0.002(2)
O1 0.035(3) 0.027(3) 0.031(3) 0.018(2) 0.001(2) 0.005(2)
O2 0.034(3) 0.029(3) 0.046(3) 0.017(3) -0.011(2) -0.002(2)
C6 0.013(3) 0.021(3) 0.022(3) 0.011(3) 0.004(2) 0.005(2)
C2 0.019(3) 0.019(3) 0.028(3) 0.016(3) -0.001(3) 0.002(2)
C4 0.011(3) 0.018(3) 0.023(3) 0.009(3) 0.003(2) 0.002(2)
C5 0.014(3) 0.018(3) 0.020(3) 0.012(3) 0.000(2) 0.000(2)
C8 0.027(4) 0.019(3) 0.022(3) 0.010(3) -0.002(3) 0.003(3)
C9 0.027(3) 0.023(3) 0.018(3) 0.007(2) 0.001(2) 0.005(2)
C10 0.027(4) 0.025(3) 0.014(3) 0.006(3) -0.003(3) 0.000(3)
C11 0.032(4) 0.012(3) 0.024(3) 0.002(3) -0.007(3) -0.001(3)
C12 0.33(2) 0.074(8) 0.021(5) 0.000(5) -0.017(9) 0.134(13)
C13 0.015(3) 0.010(3) 0.023(3) 0.008(3) 0.006(2) 0.002(2)
C14 0.019(3) 0.021(3) 0.026(3) 0.011(3) 0.002(3) 0.005(3)
C15 0.024(4) 0.020(3) 0.038(4) 0.016(3) 0.004(3) 0.008(3)
C16 0.020(3) 0.016(3) 0.034(4) 0.005(3) 0.006(3) 0.002(3)
C17 0.019(3) 0.024(3) 0.023(3) 0.007(3) 0.002(3) 0.000(3)
C18 0.017(3) 0.022(3) 0.025(3) 0.011(3) 0.004(3) 0.004(3)

loop_
_atom_type_symbol
_atom_type_description
_atom_type_scat_dispersion_real
_atom_type_scat_dispersion_imag
_atom_type_scat_source
C C 0.0033 0.0016 'International Tables Vol C Tables 4.2.6.8 and 6.1.1.4'
H H 0.0000 0.0000 'International Tables Vol C Tables 4.2.6.8 and 6.1.1.4'
N N 0.0061 0.0033 'International Tables Vol C Tables 4.2.6.8 and 6.1.1.4'
O O 0.0106 0.0060 'International Tables Vol C Tables 4.2.6.8 and 6.1.1.4'
Cl Cl 0.1484 0.1585 'International Tables Vol C Tables 4.2.6.8 and 6.1.1.4'
Sn Sn -0.6537 1.4246 'International Tables Vol C Tables 4.2.6.8 and 6.1.1.4'

loop_
_geom_angle_atom_site_label_1
_geom_angle_atom_site_label_2
_geom_angle_atom_site_label_3
_geom_angle
_geom_angle_site_symmetry_1
_geom_angle_site_symmetry_3
C13 Sn1 C13 179.999(2) 2_677 .
C13 Sn1 Cl1 89.40(16) 2_677 .
C13 Sn1 Cl1 90.60(16) . .
C13 Sn1 Cl1 90.60(16) 2_677 2_677
C13 Sn1 Cl1 89.40(16) . 2_677
Cl1 Sn1 Cl1 180.0 . 2_677
C13 Sn1 Cl2 89.61(16) 2_677 2_677
C13 Sn1 Cl2 90.39(16) . 2_677
Cl1 Sn1 Cl2 89.69(6) . 2_677
Cl1 Sn1 Cl2 90.31(6) 2_677 2_677
C13 Sn1 Cl2 90.39(16) 2_677 .
C13 Sn1 Cl2 89.61(16) . .
Cl1 Sn1 Cl2 90.31(6) . .
Cl1 Sn1 Cl2 89.69(6) 2_677 .
Cl2 Sn1 Cl2 180.00(6) 2_677 .
C6 N6 H6A 120.0 . .
C6 N6 H6B 120.0 . .
H6A N6 H6B 120.0 . .
C6 N1 C2 124.3(6) . .
C6 N1 H1 124(6) . .
C2 N1 H1 111(6) . .
C2 N3 C4 111.8(5) . .
C8 N9 C4 105.8(5) . .
C8 N9 C9 127.8(5) . .
C4 N9 C9 126.3(5) . .
C8 N7 C5 103.4(5) . .
C11 O1 C12 114.4(6) . .
N6 C6 N1 121.2(6) . .
N6 C6 C5 125.7(6) . .
N1 C6 C5 113.1(5) . .
N3 C2 N1 124.9(6) . .
N3 C2 H2 117.5 . .
N1 C2 H2 117.5 . .
N3 C4 N9 127.1(6) . .
N3 C4 C5 127.0(6) . .
N9 C4 C5 105.9(5) . .
C4 C5 N7 110.5(5) . .
C4 C5 C6 118.8(6) . .
N7 C5 C6 130.6(6) . .
N7 C8 N9 114.4(6) . .
N7 C8 H8 122.8 . .
N9 C8 H8 122.8 . .
N9 C9 C10 112.7(5) . .
N9 C9 H9A 109.0 . .
C10 C9 H9A 109.0 . .
N9 C9 H9B 109.0 . .
C10 C9 H9B 109.0 . .
H9A C9 H9B 107.8 . .
C11 C10 C9 118.1(6) . .
C11 C10 H10A 107.8 . .
C9 C10 H10A 107.8 . .
C11 C10 H10B 107.8 . .
C9 C10 H10B 107.8 . .
H10A C10 H10B 107.1 . .
O2 C11 O1 124.0(7) . .
O2 C11 C10 123.3(6) . .
O1 C11 C10 112.7(6) . .
O1 C12 H12A 109.5 . .
O1 C12 H12B 109.5 . .
H12A C12 H12B 109.5 . .
O1 C12 H12C 109.5 . .
H12A C12 H12C 109.5 . .
H12B C12 H12C 109.5 . .
C18 C13 C14 118.8(6) . .
C18 C13 Sn1 120.0(4) . .
C14 C13 Sn1 121.1(5) . .
C15 C14 C13 119.5(6) . .
C15 C14 H14 120.3 . .
C13 C14 H14 120.3 . .
C16 C15 C14 120.8(6) . .
C16 C15 H15 119.6 . .
C14 C15 H15 119.6 . .
C15 C16 C17 120.2(6) . .
C15 C16 H16 119.9 . .
C17 C16 H16 119.9 . .
C18 C17 C16 119.4(6) . .
C18 C17 H17 120.3 . .
C16 C17 H17 120.3 . .
C17 C18 C13 121.3(6) . .
C17 C18 H18 119.3 . .
C13 C18 H18 119.3 . .

loop_
_geom_bond_atom_site_label_1
_geom_bond_atom_site_label_2
_geom_bond_distance
_geom_bond_site_symmetry_2
Sn1 C13 2.149(6) 2_677
Sn1 C13 2.149(6) .
Sn1 Cl1 2.561(2) .
Sn1 Cl1 2.561(2) 2_677
Sn1 Cl2 2.5908(17) 2_677
Sn1 Cl2 2.5908(17) .
N6 C6 1.315(8) .
N6 H6A 0.8600 .
N6 H6B 0.8600 .
N1 C6 1.362(8) .
N1 C2 1.363(8) .
N1 H1 0.76(8) .
N3 C2 1.308(8) .
N3 C4 1.361(8) .
N9 C8 1.365(8) .
N9 C4 1.369(8) .
N9 C9 1.466(8) .
N7 C8 1.313(8) .
N7 C5 1.390(8) .
O1 C11 1.334(8) .
O1 C12 1.78(2) .
O2 C11 1.208(9) .
C6 C5 1.393(9) .
C2 H2 0.9300 .
C4 C5 1.388(9) .
C8 H8 0.9300 .
C9 C10 1.516(9) .
C9 H9A 0.9700 .
C9 H9B 0.9700 .
C10 C11 1.503(10) .
C10 H10A 0.9700 .
C10 H10B 0.9700 .
C12 H12A 0.9600 .
C12 H12B 0.9600 .
C12 H12C 0.9600 .
C13 C18 1.393(9) .
C13 C14 1.405(9) .
C14 C15 1.394(9) .
C14 H14 0.9300 .
C15 C16 1.377(10) .
C15 H15 0.9300 .
C16 C17 1.390(10) .
C16 H16 0.9300 .
C17 C18 1.386(9) .
C17 H17 0.9300 .
C18 H18 0.9300 .
